data_7041106
loop_
_publ_author_name
'Bera, Sachinath'
'Maity, Suvendu'
'Weyherm\"uller, Thomas'
'Ghosh, Prasanta'

_publ_section_title
;
 Arylamino radical complexes of ruthenium and osmium: dual radical counter
 in a molecule.
;
_journal_issue 48
_journal_name_full 'Dalton transactions (Cambridge, England : 2003)'
_journal_page_first 19428
_journal_page_last 19440
_journal_paper_doi 10.1039/c6dt03728c
_journal_volume 45
_journal_year 2016
_chemical_compound_source toluene
_chemical_formula_moiety 'C51 H38.5 Br N O3 Os P2, 1.25(C7 H8)'
_chemical_formula_sum 'C59.75 H48.5 Br N O3 Os P2'
_chemical_formula_weight 1160.54
_chemical_name_systematic
;
 ?
;
_space_group_crystal_system monoclinic
_space_group_IT_number 14
_space_group_name_Hall '-P 2ybc'
_space_group_name_H-M_alt 'P 1 21/c 1'
_symmetry_space_group_name_Hall '-P 2ybc'
_symmetry_space_group_name_H-M 'P 1 21/c 1'
_atom_sites_solution_hydrogens geom
_audit_block_code FNG-PG-510-09
_audit_creation_date 2013-08-19
_audit_creation_method SHELXL-2013
_audit_update_record
;
2016-07-02 deposited with the CCDC.
2016-11-06 downloaded from the CCDC.
;
_cell_angle_alpha 90
_cell_angle_beta 90.596(4)
_cell_angle_gamma 90
_cell_formula_units_Z 8
_cell_length_a 15.239(3)
_cell_length_b 24.074(5)
_cell_length_c 26.860(6)
_cell_measurement_reflns_used 9330
_cell_measurement_temperature 100(2)
_cell_measurement_theta_max 30.3850
_cell_measurement_theta_min 2.4271
_cell_volume 9853(4)
_computing_cell_refinement 'SAINT software (Bruker AXS, 2004)'
_computing_data_collection 'APEX2 (Bruker AXS, 2008)'
_computing_data_reduction 'SAINT software (Bruker AXS, 2004)'
_computing_structure_refinement 'SHELXL-2013 (Sheldrick, 2013)'
_computing_structure_solution 'SHELXS-2013 (Sheldrick, 2013)'
_diffrn_ambient_temperature 100(2)
_diffrn_detector_area_resol_mean 66.67
_diffrn_measured_fraction_theta_full 1.000
_diffrn_measured_fraction_theta_max 0.992
_diffrn_measurement_device_type 'Bruker-AXS Kappa Mach3 APEX-II'
_diffrn_measurement_method 'CCD \f- and \w-scans'
_diffrn_radiation_monochromator 'Incoatec Helios mirrors'
_diffrn_radiation_source '0.2 x 2mm^2^ focus rotating anode'
_diffrn_radiation_type MoK\a
_diffrn_radiation_wavelength 0.71073
_diffrn_reflns_av_R_equivalents 0.0966
_diffrn_reflns_av_unetI/netI 0.0522
_diffrn_reflns_Laue_measured_fraction_full 1.000
_diffrn_reflns_Laue_measured_fraction_max 0.992
_diffrn_reflns_limit_h_max 22
_diffrn_reflns_limit_h_min -22
_diffrn_reflns_limit_k_max 34
_diffrn_reflns_limit_k_min -34
_diffrn_reflns_limit_l_max 38
_diffrn_reflns_limit_l_min -38
_diffrn_reflns_number 287604
_diffrn_reflns_point_group_measured_fraction_full 1.000
_diffrn_reflns_point_group_measured_fraction_max 0.992
_diffrn_reflns_theta_full 25.242
_diffrn_reflns_theta_max 31.131
_diffrn_reflns_theta_min 1.136
_exptl_absorpt_coefficient_mu 3.512
_exptl_absorpt_correction_T_max 0.88415
_exptl_absorpt_correction_T_min 0.55733
_exptl_absorpt_correction_type gaussian
_exptl_absorpt_process_details 'SADABS (Bruker AXS, 2008)'
_exptl_crystal_colour green
_exptl_crystal_density_diffrn 1.565
_exptl_crystal_description prism
_exptl_crystal_F_000 4632
_exptl_crystal_size_max 0.10
_exptl_crystal_size_mid 0.08
_exptl_crystal_size_min 0.04
_refine_diff_density_max 1.655
_refine_diff_density_min -1.234
_refine_diff_density_rms 0.139
_refine_ls_extinction_method none
_refine_ls_goodness_of_fit_ref 1.029
_refine_ls_hydrogen_treatment constr
_refine_ls_matrix_type full
_refine_ls_number_parameters 1257
_refine_ls_number_reflns 31509
_refine_ls_number_restraints 162
_refine_ls_restrained_S_all 1.028
_refine_ls_R_factor_all 0.0595
_refine_ls_R_factor_gt 0.0333
_refine_ls_shift/su_max 0.003
_refine_ls_shift/su_mean 0.000
_refine_ls_structure_factor_coef Fsqd
_refine_ls_weighting_details
;
 w=1/[\s^2^(Fo^2^)+(0.0178P)^2^+13.3789P]
 where P=(Fo^2^+2Fc^2^)/3
;
_refine_ls_weighting_scheme calc
_refine_ls_wR_factor_gt 0.0599
_refine_ls_wR_factor_ref 0.0673
_reflns_Friedel_coverage 0.000
_reflns_number_gt 23776
_reflns_number_total 31509
_reflns_threshold_expression 'I > 2\s(I)'
_cod_data_source_file c6dt03728c2.cif
_cod_data_source_block 8394
_cod_depositor_comments
;
The following automatic conversions were performed:

'_exptl_absorpt_correction_type' value 'Gaussian' changed to
'gaussian' according to
/usr/data/users/saulius/crontab/automatic-downloads/rss-feeds/RSC/lib/dictionaries/cif_core.dic
dictionary named 'cif_core.dic' version 2.4.2 from 2011-04-26.

Automatic conversion script
Id: cif_fix_values 4268 2015-11-12 08:31:59Z antanas 

 Adding full bibliography for 7041105--7041108.cif.
;
_cod_database_code 7041106
_shelx_space_group_comment
;
The symmetry employed for this shelxl refinement is uniquely defined
by the following loop, which should always be used as a source of
symmetry information in preference to the above space-group names.
They are only intended as comments.
;
_shelx_estimated_absorpt_t_min 0.368
_shelx_estimated_absorpt_t_max 0.872
_shelxl_version_number 2013-2

loop_
_space_group_symop_operation_xyz
'x, y, z'
'-x, y+1/2, -z+1/2'
'-x, -y, -z'
'x, -y-1/2, z-1/2'

loop_
_atom_site_label
_atom_site_type_symbol
_atom_site_fract_x
_atom_site_fract_y
_atom_site_fract_z
_atom_site_U_iso_or_equiv
_atom_site_adp_type
_atom_site_occupancy
_atom_site_site_symmetry_order
_atom_site_calc_flag
_atom_site_refinement_flags_posn
_atom_site_refinement_flags_adp
_atom_site_refinement_flags_occupancy
_atom_site_disorder_assembly
_atom_site_disorder_group
Os1 Os -0.66524(2) 0.18280(2) 0.69039(2) 0.01083(2) Uani 1 1 d . . . . .
Br1 Br -0.65838(2) 0.18662(2) 0.78646(2) 0.01455(5) Uani 1 1 d . . . . .
N1 N -0.65095(14) 0.18703(10) 0.61518(8) 0.0131(4) Uani 1 1 d . . . . .
H1 H -0.6919 0.1700 0.5977 0.016 Uiso 1 1 calc R U . . .
C2 C -0.58911(17) 0.21165(11) 0.58861(10) 0.0133(5) Uani 1 1 d . . . . .
C3 C -0.60279(18) 0.21528(12) 0.53533(10) 0.0153(5) Uani 1 1 d . . . . .
H3 H -0.6522 0.1971 0.5209 0.018 Uiso 1 1 calc R U . . .
C4 C -0.54759(19) 0.24365(12) 0.50536(10) 0.0176(6) Uani 1 1 d . . . . .
H4 H -0.5612 0.2477 0.4709 0.021 Uiso 1 1 calc R U . . .
C5 C -0.46953(18) 0.26739(12) 0.52522(10) 0.0170(6) Uani 1 1 d . . . . .
H5 H -0.4306 0.2866 0.5038 0.020 Uiso 1 1 calc R U . . .
C6 C -0.44964(17) 0.26292(12) 0.57501(10) 0.0144(5) Uani 1 1 d . . . . .
C7 C -0.36326(18) 0.28460(12) 0.59229(10) 0.0154(5) Uani 1 1 d . . . . .
C8 C -0.34661(17) 0.28620(12) 0.64652(10) 0.0145(5) Uani 1 1 d . . . . .
C9 C -0.26888(18) 0.31026(12) 0.66515(11) 0.0195(6) Uani 1 1 d . . . . .
H9 H -0.2268 0.3247 0.6427 0.023 Uiso 1 1 calc R U . . .
C10 C -0.25327(19) 0.31308(13) 0.71594(11) 0.0208(6) Uani 1 1 d . . . . .
H10 H -0.2016 0.3305 0.7284 0.025 Uiso 1 1 calc R U . . .
C11 C -0.31341(19) 0.29034(13) 0.74875(11) 0.0209(6) Uani 1 1 d . . . . .
H11 H -0.3021 0.2916 0.7836 0.025 Uiso 1 1 calc R U . . .
C12 C -0.38998(18) 0.26582(13) 0.73083(11) 0.0187(6) Uani 1 1 d . . . . .
H12 H -0.4304 0.2502 0.7536 0.022 Uiso 1 1 calc R U . . .
C13 C -0.40829(17) 0.26390(12) 0.67960(10) 0.0141(5) Uani 1 1 d . . . . .
C14 C -0.49118(17) 0.23842(11) 0.66122(10) 0.0123(5) Uani 1 1 d . . . . .
C15 C -0.50993(17) 0.23669(11) 0.60942(10) 0.0126(5) Uani 1 1 d . . . . .
O16 O -0.54104(12) 0.21967(8) 0.69568(7) 0.0148(4) Uani 1 1 d . . . . .
O17 O -0.30711(13) 0.30033(9) 0.56263(8) 0.0212(5) Uani 1 1 d . . . . .
C21 C -0.77367(18) 0.14904(12) 0.68622(10) 0.0145(5) Uani 1 1 d . . . . .
O22 O -0.84157(13) 0.12703(9) 0.68228(8) 0.0208(4) Uani 1 1 d . . . . .
P30 P -0.73217(5) 0.27339(3) 0.68761(3) 0.01317(14) Uani 1 1 d . . . . .
C31 C -0.84806(18) 0.27315(12) 0.70599(10) 0.0156(6) Uani 1 1 d . . . . .
C32 C -0.9119(2) 0.30649(13) 0.68358(11) 0.0217(6) Uani 1 1 d . . . . .
H32 H -0.8961 0.3306 0.6572 0.026 Uiso 1 1 calc R U . . .
C33 C -0.9985(2) 0.30480(14) 0.69945(12) 0.0251(7) Uani 1 1 d . . . . .
H33 H -1.0417 0.3273 0.6836 0.030 Uiso 1 1 calc R U . . .
C34 C -1.02185(19) 0.27012(14) 0.73858(11) 0.0230(7) Uani 1 1 d . . . . .
H34 H -1.0809 0.2688 0.7495 0.028 Uiso 1 1 calc R U . . .
C35 C -0.95839(18) 0.23748(13) 0.76154(11) 0.0188(6) Uani 1 1 d . . . . .
H35 H -0.9743 0.2139 0.7883 0.023 Uiso 1 1 calc R U . . .
C36 C -0.87167(18) 0.23892(12) 0.74584(10) 0.0173(6) Uani 1 1 d . . . . .
H36 H -0.8286 0.2167 0.7621 0.021 Uiso 1 1 calc R U . . .
C41 C -0.73179(18) 0.30263(11) 0.62466(10) 0.0150(5) Uani 1 1 d . . . . .
C42 C -0.66300(19) 0.33745(12) 0.61044(11) 0.0181(6) Uani 1 1 d . . . . .
H42 H -0.6205 0.3490 0.6344 0.022 Uiso 1 1 calc R U . . .
C43 C -0.6564(2) 0.35544(13) 0.56103(11) 0.0218(6) Uani 1 1 d . . . . .
H43 H -0.6092 0.3788 0.5516 0.026 Uiso 1 1 calc R U . . .
C44 C -0.7186(2) 0.33924(13) 0.52584(11) 0.0228(7) Uani 1 1 d . . . . .
H44 H -0.7149 0.3522 0.4925 0.027 Uiso 1 1 calc R U . . .
C45 C -0.7865(2) 0.30377(13) 0.53974(11) 0.0217(6) Uani 1 1 d . . . . .
H45 H -0.8289 0.2922 0.5157 0.026 Uiso 1 1 calc R U . . .
C46 C -0.79242(19) 0.28531(13) 0.58848(11) 0.0189(6) Uani 1 1 d . . . . .
H46 H -0.8382 0.2606 0.5974 0.023 Uiso 1 1 calc R U . . .
C51 C -0.68674(18) 0.33119(12) 0.72446(10) 0.0162(6) Uani 1 1 d . . . . .
C52 C -0.7320(2) 0.38180(14) 0.72519(12) 0.0263(7) Uani 1 1 d . . . . .
H52 H -0.7861 0.3853 0.7075 0.032 Uiso 1 1 calc R U . . .
C53 C -0.6987(2) 0.42708(14) 0.75150(13) 0.0305(8) Uani 1 1 d . . . . .
H53 H -0.7302 0.4611 0.7521 0.037 Uiso 1 1 calc R U . . .
C54 C -0.6197(2) 0.42238(14) 0.77678(12) 0.0291(8) Uani 1 1 d . . . . .
H54 H -0.5967 0.4533 0.7946 0.035 Uiso 1 1 calc R U . . .
C55 C -0.5737(2) 0.37258(14) 0.77615(12) 0.0266(7) Uani 1 1 d . . . . .
H55 H -0.5190 0.3696 0.7932 0.032 Uiso 1 1 calc R U . . .
C56 C -0.6078(2) 0.32709(13) 0.75043(11) 0.0200(6) Uani 1 1 d . . . . .
H56 H -0.5767 0.2929 0.7507 0.024 Uiso 1 1 calc R U . . .
P60 P -0.59600(4) 0.09408(3) 0.69313(3) 0.01319(14) Uani 1 1 d . . . . .
C61 C -0.59512(19) 0.05530(12) 0.63428(10) 0.0163(6) Uani 1 1 d . . . . .
C62 C -0.6713(2) 0.05566(13) 0.60461(11) 0.0199(6) Uani 1 1 d . . . . .
H62 H -0.7199 0.0777 0.6144 0.024 Uiso 1 1 calc R U . . .
C63 C -0.6769(2) 0.02441(13) 0.56114(12) 0.0248(7) Uani 1 1 d . . . . .
H63 H -0.7294 0.0249 0.5418 0.030 Uiso 1 1 calc R U . . .
C64 C -0.6065(2) -0.00747(14) 0.54598(12) 0.0280(7) Uani 1 1 d . . . . .
H64 H -0.6102 -0.0285 0.5161 0.034 Uiso 1 1 calc R U . . .
C65 C -0.5302(2) -0.00835(14) 0.57499(12) 0.0267(7) Uani 1 1 d . . . . .
H65 H -0.4816 -0.0302 0.5649 0.032 Uiso 1 1 calc R U . . .
C66 C -0.5245(2) 0.02248(13) 0.61859(11) 0.0224(6) Uani 1 1 d . . . . .
H66 H -0.4721 0.0213 0.6381 0.027 Uiso 1 1 calc R U . . .
C71 C -0.48164(18) 0.10052(12) 0.71308(10) 0.0162(6) Uani 1 1 d . . . . .
C72 C -0.41559(19) 0.11510(13) 0.67991(11) 0.0204(6) Uani 1 1 d . . . . .
H72 H -0.4285 0.1176 0.6453 0.024 Uiso 1 1 calc R U . . .
C73 C -0.3307(2) 0.12605(14) 0.69722(12) 0.0261(7) Uani 1 1 d . . . . .
H73 H -0.2858 0.1352 0.6743 0.031 Uiso 1 1 calc R U . . .
C74 C -0.3117(2) 0.12362(15) 0.74783(13) 0.0305(8) Uani 1 1 d . . . . .
H74 H -0.2537 0.1305 0.7595 0.037 Uiso 1 1 calc R U . . .
C75 C -0.3768(2) 0.11125(16) 0.78100(12) 0.0309(8) Uani 1 1 d . . . . .
H75 H -0.3640 0.1109 0.8157 0.037 Uiso 1 1 calc R U . . .
C76 C -0.4620(2) 0.09921(14) 0.76421(11) 0.0249(7) Uani 1 1 d . . . . .
H76 H -0.5064 0.0902 0.7874 0.030 Uiso 1 1 calc R U . . .
C81 C -0.64050(19) 0.04151(12) 0.73556(10) 0.0176(6) Uani 1 1 d . . . . .
C82 C -0.5972(2) -0.00959(14) 0.73949(12) 0.0285(8) Uani 1 1 d . . . . .
H82 H -0.5455 -0.0159 0.7209 0.034 Uiso 1 1 calc R U . . .
C83 C -0.6289(2) -0.05124(15) 0.77024(13) 0.0337(8) Uani 1 1 d . . . . .
H83 H -0.5987 -0.0856 0.7730 0.040 Uiso 1 1 calc R U . . .
C84 C -0.7053(2) -0.04208(14) 0.79695(12) 0.0291(8) Uani 1 1 d . . . . .
H84 H -0.7280 -0.0706 0.8176 0.035 Uiso 1 1 calc R U . . .
C85 C -0.7480(2) 0.00808(13) 0.79354(11) 0.0243(7) Uani 1 1 d . . . . .
H85 H -0.7997 0.0142 0.8122 0.029 Uiso 1 1 calc R U . . .
C86 C -0.71622(19) 0.05005(12) 0.76305(10) 0.0182(6) Uani 1 1 d . . . . .
H86 H -0.7462 0.0846 0.7610 0.022 Uiso 1 1 calc R U . . .
Os2 Os -0.16114(2) 0.28423(2) 0.42835(2) 0.01080(2) Uani 1 1 d . . . . .
Br2 Br -0.15525(2) 0.29622(2) 0.33316(2) 0.01471(5) Uani 1 1 d . . . . .
N101 N -0.14943(14) 0.26639(10) 0.50212(8) 0.0149(5) Uani 1 1 d . . . . .
H101 H -0.1924 0.2790 0.5206 0.018 Uiso 1 1 calc R U . . .
C102 C -0.08790(18) 0.23904(12) 0.52680(10) 0.0158(6) Uani 1 1 d . . . . .
C103 C -0.1006(2) 0.23053(14) 0.57979(11) 0.0225(7) Uani 1 1 d . . . . .
H103 H -0.1517 0.2452 0.5949 0.027 Uiso 1 1 calc R U . . .
C104 C -0.0420(2) 0.20248(15) 0.60810(11) 0.0273(7) Uani 1 1 d . . . . .
H104 H -0.0532 0.1971 0.6425 0.033 Uiso 1 1 calc R U . . .
C105 C 0.0366(2) 0.18079(14) 0.58722(11) 0.0248(7) Uani 1 1 d . . . . .
H105 H 0.0772 0.1609 0.6076 0.030 Uiso 1 1 calc R U . . .
C106 C 0.05337(18) 0.18868(13) 0.53770(11) 0.0180(6) Uani 1 1 d . . . . .
C107 C 0.13844(19) 0.16733(12) 0.51898(11) 0.0184(6) Uani 1 1 d . . . . .
C108 C 0.15319(18) 0.16963(12) 0.46496(11) 0.0175(6) Uani 1 1 d . . . . .
C109 C 0.22906(19) 0.14580(13) 0.44451(12) 0.0233(7) Uani 1 1 d . . . . .
H109 H 0.2706 0.1279 0.4657 0.028 Uiso 1 1 calc R U . . .
C110 C 0.24373(19) 0.14818(14) 0.39393(12) 0.0249(7) Uani 1 1 d . . . . .
H110 H 0.2951 0.1320 0.3804 0.030 Uiso 1 1 calc R U . . .
C111 C 0.18287(19) 0.17452(14) 0.36266(12) 0.0239(7) Uani 1 1 d . . . . .
H111 H 0.1933 0.1766 0.3279 0.029 Uiso 1 1 calc R U . . .
C112 C 0.10744(18) 0.19766(13) 0.38207(11) 0.0189(6) Uani 1 1 d . . . . .
H112 H 0.0663 0.2153 0.3605 0.023 Uiso 1 1 calc R U . . .
C113 C 0.09120(18) 0.19537(12) 0.43330(11) 0.0160(6) Uani 1 1 d . . . . .
C114 C 0.00917(17) 0.22013(12) 0.45361(10) 0.0138(5) Uani 1 1 d . . . . .
C115 C -0.00847(17) 0.21652(12) 0.50483(10) 0.0149(5) Uani 1 1 d . . . . .
O116 O -0.04129(12) 0.24254(8) 0.42041(7) 0.0142(4) Uani 1 1 d . . . . .
O117 O 0.19532(14) 0.14819(9) 0.54759(8) 0.0251(5) Uani 1 1 d . . . . .
C121 C -0.26591(17) 0.32194(11) 0.43558(10) 0.0139(5) Uani 1 1 d . . . . .
O122 O -0.33022(13) 0.34646(9) 0.44169(8) 0.0205(4) Uani 1 1 d . . . . .
P130 P -0.08970(5) 0.37169(3) 0.44361(3) 0.01405(14) Uani 1 1 d . . . . .
C131 C -0.14705(18) 0.43358(12) 0.41991(12) 0.0191(6) Uani 1 1 d . . . . .
C132 C -0.1973(2) 0.43150(14) 0.37634(12) 0.0310(8) Uani 1 1 d . . . . .
H132 H -0.2014 0.3976 0.3583 0.037 Uiso 1 1 calc R U . . .
C133 C -0.2416(3) 0.47828(15) 0.35878(15) 0.0393(9) Uani 1 1 d . . . . .
H133 H -0.2752 0.4762 0.3289 0.047 Uiso 1 1 calc R U . . .
C134 C -0.2368(2) 0.52719(15) 0.38453(15) 0.0379(9) Uani 1 1 d . . . . .
H134 H -0.2668 0.5591 0.3724 0.045 Uiso 1 1 calc R U . . .
C135 C -0.1888(3) 0.53018(16) 0.42772(17) 0.0492(12) Uani 1 1 d . . . . .
H135 H -0.1870 0.5638 0.4462 0.059 Uiso 1 1 calc R U . . .
C136 C -0.1426(2) 0.48405(15) 0.44465(16) 0.0414(10) Uani 1 1 d . . . . .
H136 H -0.1071 0.4872 0.4738 0.050 Uiso 1 1 calc R U . . .
C141 C -0.0870(2) 0.38717(12) 0.51020(11) 0.0200(6) Uani 1 1 d . . . . .
C142 C -0.1668(2) 0.39923(17) 0.53270(13) 0.0372(9) Uani 1 1 d . . . . .
H142 H -0.2194 0.3979 0.5134 0.045 Uiso 1 1 calc R U . . .
C143 C -0.1709(2) 0.41309(16) 0.58257(13) 0.0363(9) Uani 1 1 d . . . . .
H143 H -0.2258 0.4221 0.5970 0.044 Uiso 1 1 calc R U . . .
C144 C -0.0962(3) 0.41394(14) 0.61125(12) 0.0315(8) Uani 1 1 d . . . . .
H144 H -0.0992 0.4240 0.6454 0.038 Uiso 1 1 calc R U . . .
C145 C -0.0161(3) 0.40025(16) 0.59065(13) 0.0385(9) Uani 1 1 d . . . . .
H145 H 0.0357 0.4005 0.6106 0.046 Uiso 1 1 calc R U . . .
C146 C -0.0120(2) 0.38590(14) 0.53951(12) 0.0299(8) Uani 1 1 d . . . . .
H146 H 0.0424 0.3754 0.5254 0.036 Uiso 1 1 calc R U . . .
C151 C 0.02371(17) 0.38229(12) 0.42313(10) 0.0150(5) Uani 1 1 d . . . . .
C152 C 0.0718(2) 0.42869(14) 0.43775(13) 0.0276(7) Uani 1 1 d . . . . .
H152 H 0.0453 0.4560 0.4583 0.033 Uiso 1 1 calc R U . . .
C153 C 0.1582(2) 0.43567(15) 0.42266(14) 0.0334(8) Uani 1 1 d . . . . .
H153 H 0.1907 0.4672 0.4335 0.040 Uiso 1 1 calc R U . . .
C154 C 0.1970(2) 0.39670(14) 0.39187(12) 0.0236(7) Uani 1 1 d . . . . .
H154 H 0.2560 0.4014 0.3816 0.028 Uiso 1 1 calc R U . . .
C155 C 0.1495(2) 0.35118(14) 0.37621(12) 0.0264(7) Uani 1 1 d . . . . .
H155 H 0.1756 0.3246 0.3549 0.032 Uiso 1 1 calc R U . . .
C156 C 0.0630(2) 0.34411(13) 0.39169(12) 0.0235(7) Uani 1 1 d . . . . .
H156 H 0.0306 0.3127 0.3805 0.028 Uiso 1 1 calc R U . . .
P160 P -0.23626(4) 0.19674(3) 0.41633(3) 0.01136(13) Uani 1 1 d . . . . .
C161 C -0.35238(17) 0.20372(12) 0.39887(10) 0.0141(5) Uani 1 1 d . . . . .
C162 C -0.41574(19) 0.16462(13) 0.41330(11) 0.0194(6) Uani 1 1 d . . . . .
H162 H -0.3985 0.1336 0.4329 0.023 Uiso 1 1 calc R U . . .
C163 C -0.50321(19) 0.17077(13) 0.39920(11) 0.0212(6) Uani 1 1 d . . . . .
H163 H -0.5451 0.1438 0.4091 0.025 Uiso 1 1 calc R U . . .
C164 C -0.53002(19) 0.21616(13) 0.37066(11) 0.0212(6) Uani 1 1 d . . . . .
H164 H -0.5900 0.2206 0.3615 0.025 Uiso 1 1 calc R U . . .
C165 C -0.46793(19) 0.25491(13) 0.35578(10) 0.0188(6) Uani 1 1 d . . . . .
H165 H -0.4856 0.2859 0.3362 0.023 Uiso 1 1 calc R U . . .
C166 C -0.37963(18) 0.24874(12) 0.36941(10) 0.0155(6) Uani 1 1 d . . . . .
H166 H -0.3378 0.2753 0.3586 0.019 Uiso 1 1 calc R U . . .
C171 C -0.24017(17) 0.15621(12) 0.47382(10) 0.0139(5) Uani 1 1 d . . . . .
C172 C -0.29746(19) 0.17280(12) 0.51145(11) 0.0183(6) Uani 1 1 d . . . . .
H172 H -0.3356 0.2035 0.5059 0.022 Uiso 1 1 calc R U . . .
C173 C -0.2992(2) 0.14514(14) 0.55652(11) 0.0253(7) Uani 1 1 d . . . . .
H173 H -0.3385 0.1568 0.5817 0.030 Uiso 1 1 calc R U . . .
C174 C -0.2441(2) 0.10053(15) 0.56509(12) 0.0325(8) Uani 1 1 d . . . . .
H174 H -0.2466 0.0809 0.5957 0.039 Uiso 1 1 calc R U . . .
C175 C -0.1849(3) 0.08449(16) 0.52885(13) 0.0377(9) Uani 1 1 d . . . . .
H175 H -0.1456 0.0546 0.5352 0.045 Uiso 1 1 calc R U . . .
C176 C -0.1829(2) 0.11204(14) 0.48322(11) 0.0244(7) Uani 1 1 d . . . . .
H176 H -0.1425 0.1008 0.4585 0.029 Uiso 1 1 calc R U . . .
C181 C -0.19519(18) 0.14605(12) 0.37121(10) 0.0144(5) Uani 1 1 d . . . . .
C182 C -0.2416(2) 0.09737(13) 0.36151(12) 0.0239(7) Uani 1 1 d . . . . .
H182 H -0.2963 0.0913 0.3773 0.029 Uiso 1 1 calc R U . . .
C183 C -0.2092(2) 0.05747(14) 0.32899(13) 0.0284(8) Uani 1 1 d . . . . .
H183 H -0.2416 0.0245 0.3227 0.034 Uiso 1 1 calc R U . . .
C184 C -0.1293(2) 0.06602(13) 0.30573(11) 0.0239(7) Uani 1 1 d . . . . .
H184 H -0.1067 0.0387 0.2838 0.029 Uiso 1 1 calc R U . . .
C185 C -0.0830(2) 0.11437(13) 0.31455(11) 0.0224(7) Uani 1 1 d . . . . .
H185 H -0.0288 0.1204 0.2983 0.027 Uiso 1 1 calc R U . . .
C186 C -0.11526(18) 0.15440(13) 0.34704(10) 0.0181(6) Uani 1 1 d . . . . .
H186 H -0.0829 0.1875 0.3528 0.022 Uiso 1 1 calc R U . . .
C201 C 0.4396(2) 0.46366(15) 0.42328(13) 0.0351(8) Uani 1 1 d D . . . .
C202 C 0.4638(3) 0.50850(17) 0.39390(14) 0.0456(10) Uani 1 1 d D . . . .
H202 H 0.4920 0.5019 0.3631 0.055 Uiso 1 1 calc R U . . .
C203 C 0.4477(3) 0.56301(16) 0.40875(15) 0.0451(10) Uani 1 1 d D . . . .
H203 H 0.4647 0.5930 0.3880 0.054 Uiso 1 1 calc R U . . .
C204 C 0.4071(2) 0.57343(15) 0.45333(15) 0.0395(9) Uani 1 1 d D . . . .
H204 H 0.3959 0.6105 0.4634 0.047 Uiso 1 1 calc R U . . .
C205 C 0.3829(2) 0.52939(15) 0.48336(15) 0.0385(9) Uani 1 1 d D . . . .
H205 H 0.3557 0.5362 0.5145 0.046 Uiso 1 1 calc R U . . .
C206 C 0.3982(2) 0.47574(15) 0.46797(13) 0.0351(8) Uani 1 1 d D . . . .
H206 H 0.3800 0.4459 0.4886 0.042 Uiso 1 1 calc R U . . .
C207 C 0.4585(3) 0.40453(18) 0.40845(18) 0.0538(12) Uani 1 1 d D . . . .
H20A H 0.4252 0.3953 0.3782 0.081 Uiso 1 1 calc R U . . .
H20B H 0.4413 0.3795 0.4354 0.081 Uiso 1 1 calc R U . . .
H20C H 0.5214 0.4003 0.4022 0.081 Uiso 1 1 calc R U . . .
C301 C -0.0742(6) 0.4388(3) 0.1942(2) 0.061(2) Uani 0.399(4) 1 d DG U P A 2
H301 H -0.0855 0.4218 0.1628 0.073 Uiso 0.399(4) 1 calc R U P A 2
C302 C -0.0356(6) 0.4083(3) 0.2325(3) 0.083(3) Uani 0.399(4) 1 d DG U P A 2
H302 H -0.0205 0.3705 0.2273 0.100 Uiso 0.399(4) 1 calc R U P A 2
C303 C -0.0190(6) 0.4332(4) 0.2783(3) 0.063(2) Uani 0.399(4) 1 d DG U P A 2
H303 H 0.0074 0.4123 0.3045 0.076 Uiso 0.399(4) 1 calc R U P A 2
C304 C -0.0411(6) 0.4886(4) 0.2859(3) 0.0550(19) Uani 0.399(4) 1 d DG U P A 2
H304 H -0.0298 0.5056 0.3172 0.066 Uiso 0.399(4) 1 calc R U P A 2
C305 C -0.0797(7) 0.5191(3) 0.2476(3) 0.0490(16) Uani 0.399(4) 1 d DG U P A 2
H305 H -0.0948 0.5569 0.2527 0.059 Uiso 0.399(4) 1 calc R U P A 2
C306 C -0.0963(7) 0.4942(3) 0.2017(3) 0.0521(15) Uani 0.399(4) 1 d DG U P A 2
H306 H -0.1226 0.5151 0.1755 0.063 Uiso 0.399(4) 1 calc R U P A 2
C307 C -0.0995(15) 0.4107(8) 0.1466(5) 0.072(6) Uani 0.199(2) 1 d D U P A 2
H30A H -0.1249 0.4380 0.1236 0.108 Uiso 0.199(2) 1 calc R U P A 2
H30B H -0.1427 0.3816 0.1533 0.108 Uiso 0.199(2) 1 calc R U P A 2
H30C H -0.0473 0.3941 0.1316 0.108 Uiso 0.199(2) 1 calc R U P A 2
C308 C -0.1368(10) 0.5277(7) 0.1604(5) 0.066(6) Uani 0.301(2) 1 d D U P A 2
H30D H -0.1442 0.5043 0.1308 0.099 Uiso 0.301(2) 1 calc R U P A 2
H30E H -0.0986 0.5592 0.1525 0.099 Uiso 0.301(2) 1 calc R U P A 2
H30F H -0.1942 0.5416 0.1708 0.099 Uiso 0.301(2) 1 calc R U P A 2
C311 C -0.0578(4) 0.43639(18) 0.2317(2) 0.061(2) Uani 0.601(4) 1 d DG U P A 1
H311 H -0.0618 0.4032 0.2126 0.073 Uiso 0.601(4) 1 calc R U P A 1
C312 C -0.0196(4) 0.4353(2) 0.2789(2) 0.083(3) Uani 0.601(4) 1 d G U P A 1
H312 H 0.0025 0.4014 0.2921 0.100 Uiso 0.601(4) 1 calc R U P A 1
C313 C -0.0138(4) 0.4838(3) 0.30677(17) 0.063(2) Uani 0.601(4) 1 d G U P A 1
H313 H 0.0124 0.4831 0.3390 0.076 Uiso 0.601(4) 1 calc R U P A 1
C314 C -0.0461(4) 0.5334(2) 0.2874(2) 0.0550(19) Uani 0.601(4) 1 d G U P A 1
H314 H -0.0421 0.5666 0.3065 0.066 Uiso 0.601(4) 1 calc R U P A 1
C315 C -0.0843(4) 0.53449(18) 0.2402(2) 0.0490(16) Uani 0.601(4) 1 d G U P A 1
H315 H -0.1064 0.5684 0.2270 0.059 Uiso 0.601(4) 1 calc R U P A 1
C316 C -0.0901(4) 0.4860(2) 0.21235(17) 0.0521(15) Uani 0.601(4) 1 d DG U P A 1
H316 H -0.1162 0.4867 0.1801 0.063 Uiso 0.601(4) 1 calc R U P A 1
C317 C -0.0673(17) 0.3835(7) 0.2032(9) 0.072(6) Uani 0.199(2) 1 d D U P A 1
H31A H -0.0953 0.3911 0.1709 0.108 Uiso 0.199(2) 1 calc R U P A 1
H31B H -0.1037 0.3575 0.2220 0.108 Uiso 0.199(2) 1 calc R U P A 1
H31C H -0.0093 0.3671 0.1980 0.108 Uiso 0.199(2) 1 calc R U P A 1
C318 C -0.1346(11) 0.4867(10) 0.1628(4) 0.081(7) Uani 0.301(2) 1 d D U P A 1
H31D H -0.1332 0.4494 0.1482 0.122 Uiso 0.301(2) 1 calc R U P A 1
H31E H -0.1043 0.5128 0.1408 0.122 Uiso 0.301(2) 1 calc R U P A 1
H31F H -0.1957 0.4985 0.1667 0.122 Uiso 0.301(2) 1 calc R U P A 1
C401 C 0.0229(4) 0.0013(3) 0.5203(2) 0.042(2) Uani 0.5 1 d G U P . .
C402 C 0.0607(3) 0.0398(2) 0.4885(3) 0.052(3) Uani 0.5 1 d G U P . .
H402 H 0.1034 0.0652 0.5009 0.063 Uiso 0.5 1 calc R U P . .
C403 C 0.0360(4) 0.0412(2) 0.4385(2) 0.053(2) Uani 0.5 1 d G U P . .
H403 H 0.0618 0.0675 0.4168 0.063 Uiso 0.5 1 calc R U P . .
C404 C -0.0266(4) 0.0041(3) 0.4204(2) 0.047(3) Uani 0.5 1 d G U P . .
H404 H -0.0435 0.0051 0.3863 0.056 Uiso 0.5 1 calc R U P . .
C405 C -0.0643(3) -0.0344(2) 0.4523(3) 0.051(2) Uani 0.5 1 d G U P . .
H405 H -0.1071 -0.0597 0.4399 0.062 Uiso 0.5 1 calc R U P . .
C406 C -0.0396(3) -0.0358(2) 0.5022(2) 0.043(3) Uani 0.5 1 d G U P . .
H406 H -0.0654 -0.0621 0.5240 0.051 Uiso 0.5 1 calc R U P . .
C407 C 0.0509(9) 0.0006(5) 0.5734(5) 0.069(4) Uani 0.5 1 d . U P . .
H40A H 0.0190 -0.0287 0.5910 0.104 Uiso 0.5 1 calc R U P . .
H40B H 0.0381 0.0366 0.5886 0.104 Uiso 0.5 1 calc R U P . .
H40C H 0.1141 -0.0068 0.5757 0.104 Uiso 0.5 1 calc R U P . .

loop_
_atom_site_aniso_label
_atom_site_aniso_U_11
_atom_site_aniso_U_22
_atom_site_aniso_U_33
_atom_site_aniso_U_23
_atom_site_aniso_U_13
_atom_site_aniso_U_12
Os1 0.00954(4) 0.01310(5) 0.00988(4) 0.00179(4) 0.00190(3) -0.00155(4)
Br1 0.01437(12) 0.01835(14) 0.01096(11) 0.00133(10) 0.00119(9) -0.00309(10)
N1 0.0140(10) 0.0146(12) 0.0105(10) 0.0021(9) 0.0008(8) -0.0023(9)
C2 0.0145(12) 0.0118(13) 0.0137(12) 0.0014(10) 0.0037(10) 0.0011(10)
C3 0.0159(12) 0.0167(14) 0.0132(12) -0.0015(11) 0.0012(10) 0.0013(11)
C4 0.0215(14) 0.0205(15) 0.0108(12) 0.0030(11) 0.0036(10) 0.0043(12)
C5 0.0172(13) 0.0183(15) 0.0158(13) 0.0044(11) 0.0084(11) 0.0020(11)
C6 0.0139(12) 0.0124(13) 0.0169(13) -0.0002(10) 0.0076(10) 0.0017(10)
C7 0.0142(12) 0.0133(13) 0.0186(13) -0.0001(11) 0.0047(10) 0.0004(11)
C8 0.0126(12) 0.0126(13) 0.0184(13) -0.0008(11) 0.0044(10) -0.0002(10)
C9 0.0123(12) 0.0200(15) 0.0263(15) -0.0019(12) 0.0050(11) -0.0013(11)
C10 0.0149(13) 0.0212(16) 0.0263(15) -0.0013(13) -0.0008(11) -0.0040(12)
C11 0.0196(14) 0.0237(16) 0.0194(14) 0.0017(12) -0.0032(11) -0.0048(12)
C12 0.0150(13) 0.0241(16) 0.0170(13) 0.0019(12) -0.0003(11) -0.0035(11)
C13 0.0104(12) 0.0134(13) 0.0186(13) 0.0007(11) 0.0026(10) -0.0011(10)
C14 0.0111(12) 0.0116(13) 0.0143(12) 0.0022(10) 0.0018(10) 0.0004(10)
C15 0.0114(12) 0.0129(13) 0.0134(12) 0.0010(10) 0.0035(10) 0.0014(10)
O16 0.0113(9) 0.0205(11) 0.0127(9) 0.0027(8) 0.0044(7) -0.0043(8)
O17 0.0179(10) 0.0245(11) 0.0214(10) -0.0008(9) 0.0101(8) -0.0047(9)
C21 0.0156(13) 0.0140(14) 0.0138(12) 0.0028(10) 0.0023(10) 0.0005(10)
O22 0.0143(9) 0.0248(12) 0.0233(11) 0.0018(9) 0.0005(8) -0.0063(8)
P30 0.0124(3) 0.0139(4) 0.0132(3) 0.0014(3) 0.0031(3) -0.0013(3)
C31 0.0132(12) 0.0175(15) 0.0162(13) -0.0030(11) 0.0054(10) -0.0009(10)
C32 0.0215(14) 0.0245(17) 0.0192(14) 0.0061(12) 0.0075(12) 0.0028(12)
C33 0.0185(14) 0.0312(18) 0.0257(16) 0.0087(14) 0.0052(12) 0.0072(13)
C34 0.0140(13) 0.0319(18) 0.0231(15) 0.0022(13) 0.0062(11) 0.0034(12)
C35 0.0180(14) 0.0223(16) 0.0163(13) 0.0027(12) 0.0062(11) -0.0006(12)
C36 0.0167(13) 0.0205(15) 0.0146(13) 0.0003(11) 0.0034(10) 0.0003(11)
C41 0.0158(13) 0.0119(13) 0.0172(13) 0.0036(10) 0.0058(10) 0.0034(10)
C42 0.0171(13) 0.0144(14) 0.0228(14) 0.0023(12) 0.0052(11) 0.0009(11)
C43 0.0242(15) 0.0164(15) 0.0250(15) 0.0076(12) 0.0081(12) 0.0019(12)
C44 0.0286(16) 0.0209(16) 0.0192(14) 0.0092(12) 0.0093(12) 0.0101(13)
C45 0.0229(15) 0.0240(16) 0.0183(14) 0.0017(12) 0.0015(12) 0.0066(12)
C46 0.0178(13) 0.0183(15) 0.0208(14) 0.0011(12) 0.0037(11) -0.0013(12)
C51 0.0184(13) 0.0152(14) 0.0150(13) -0.0020(11) 0.0064(11) -0.0046(11)
C52 0.0223(15) 0.0239(17) 0.0326(17) -0.0051(14) 0.0032(13) -0.0012(13)
C53 0.0309(18) 0.0190(17) 0.042(2) -0.0079(15) 0.0074(15) -0.0014(14)
C54 0.0354(18) 0.0228(17) 0.0293(17) -0.0101(14) 0.0084(14) -0.0120(14)
C55 0.0281(16) 0.0274(18) 0.0243(16) -0.0007(14) -0.0008(13) -0.0105(14)
C56 0.0246(15) 0.0187(15) 0.0165(13) 0.0011(11) -0.0018(11) -0.0053(12)
P60 0.0121(3) 0.0156(4) 0.0119(3) 0.0020(3) 0.0020(3) 0.0001(3)
C61 0.0207(14) 0.0135(14) 0.0149(13) 0.0024(11) 0.0023(11) -0.0026(11)
C62 0.0200(14) 0.0194(15) 0.0203(14) 0.0020(12) 0.0006(12) -0.0010(12)
C63 0.0281(16) 0.0243(17) 0.0220(15) 0.0010(13) -0.0026(13) -0.0013(13)
C64 0.041(2) 0.0228(17) 0.0205(15) -0.0049(13) 0.0053(14) -0.0036(15)
C65 0.0345(18) 0.0207(16) 0.0252(16) -0.0035(13) 0.0085(14) 0.0053(14)
C66 0.0256(15) 0.0194(16) 0.0221(15) 0.0025(12) 0.0019(12) 0.0030(12)
C71 0.0142(13) 0.0180(15) 0.0165(13) 0.0018(11) -0.0011(10) 0.0035(11)
C72 0.0174(14) 0.0259(17) 0.0178(14) 0.0019(12) 0.0016(11) 0.0006(12)
C73 0.0181(14) 0.0303(18) 0.0301(17) -0.0041(14) 0.0046(13) -0.0030(13)
C74 0.0176(15) 0.039(2) 0.0349(18) -0.0083(16) -0.0080(13) -0.0010(14)
C75 0.0253(16) 0.048(2) 0.0196(15) -0.0064(15) -0.0061(13) 0.0050(16)
C76 0.0206(15) 0.0360(19) 0.0183(14) 0.0000(13) 0.0016(12) 0.0041(13)
C81 0.0210(14) 0.0162(14) 0.0156(13) 0.0043(11) 0.0028(11) -0.0022(11)
C82 0.0331(18) 0.0236(17) 0.0290(17) 0.0105(14) 0.0121(14) 0.0062(14)
C83 0.042(2) 0.0245(18) 0.0348(19) 0.0110(15) 0.0121(16) 0.0086(15)
C84 0.046(2) 0.0187(16) 0.0231(16) 0.0059(13) 0.0126(15) -0.0027(15)
C85 0.0309(17) 0.0217(16) 0.0204(15) -0.0024(13) 0.0118(13) -0.0052(13)
C86 0.0221(14) 0.0161(14) 0.0165(13) 0.0012(11) 0.0047(11) -0.0014(11)
Os2 0.00960(4) 0.01189(5) 0.01097(4) -0.00108(4) 0.00285(3) -0.00013(4)
Br2 0.01497(12) 0.01679(14) 0.01242(12) 0.00128(10) 0.00303(10) 0.00126(10)
N101 0.0111(10) 0.0205(13) 0.0131(11) -0.0019(9) 0.0026(9) 0.0005(9)
C102 0.0148(13) 0.0194(15) 0.0131(12) -0.0009(11) 0.0000(10) -0.0065(11)
C103 0.0191(14) 0.0352(19) 0.0131(13) -0.0021(12) 0.0022(11) -0.0009(13)
C104 0.0230(15) 0.046(2) 0.0127(13) 0.0019(14) -0.0005(12) -0.0036(14)
C105 0.0231(15) 0.0311(18) 0.0201(14) 0.0040(13) -0.0063(12) -0.0040(14)
C106 0.0154(13) 0.0211(15) 0.0175(13) -0.0010(12) -0.0045(11) -0.0022(11)
C107 0.0159(13) 0.0161(14) 0.0232(14) 0.0010(12) -0.0046(11) -0.0030(11)
C108 0.0138(13) 0.0165(14) 0.0221(14) -0.0018(11) -0.0014(11) -0.0010(11)
C109 0.0160(14) 0.0225(16) 0.0314(17) -0.0024(13) -0.0031(12) 0.0023(12)
C110 0.0121(13) 0.0322(18) 0.0304(17) -0.0064(14) 0.0037(12) 0.0047(12)
C111 0.0189(14) 0.0298(18) 0.0231(15) -0.0030(13) 0.0067(12) 0.0032(13)
C112 0.0136(13) 0.0236(16) 0.0195(14) -0.0007(12) 0.0019(11) 0.0026(11)
C113 0.0136(12) 0.0153(14) 0.0192(13) -0.0020(11) 0.0011(10) -0.0017(10)
C114 0.0113(12) 0.0144(13) 0.0158(12) 0.0004(11) -0.0020(10) -0.0019(10)
C115 0.0123(12) 0.0181(14) 0.0143(12) -0.0018(11) -0.0005(10) -0.0016(11)
O116 0.0114(9) 0.0173(10) 0.0139(9) -0.0016(8) 0.0032(7) 0.0025(7)
O117 0.0187(10) 0.0293(13) 0.0271(11) 0.0045(10) -0.0069(9) 0.0012(9)
C121 0.0144(12) 0.0134(13) 0.0140(12) -0.0006(10) 0.0010(10) -0.0002(10)
O122 0.0170(10) 0.0204(11) 0.0243(11) -0.0016(9) 0.0049(8) 0.0030(8)
P130 0.0132(3) 0.0133(4) 0.0158(3) -0.0032(3) 0.0057(3) -0.0015(3)
C131 0.0153(13) 0.0126(14) 0.0295(16) -0.0020(12) 0.0059(12) -0.0010(11)
C132 0.051(2) 0.0172(16) 0.0245(16) -0.0042(13) 0.0001(15) 0.0054(15)
C133 0.057(3) 0.0246(19) 0.036(2) -0.0014(16) -0.0124(18) 0.0095(17)
C134 0.041(2) 0.0168(18) 0.056(2) -0.0011(17) -0.0118(18) 0.0107(15)
C135 0.053(3) 0.022(2) 0.071(3) -0.020(2) -0.025(2) 0.0147(18)
C136 0.038(2) 0.0202(18) 0.065(3) -0.0172(18) -0.0255(19) 0.0066(15)
C141 0.0257(15) 0.0150(14) 0.0197(14) -0.0056(12) 0.0093(12) -0.0069(12)
C142 0.0236(16) 0.059(3) 0.0294(18) -0.0249(17) 0.0119(14) -0.0163(16)
C143 0.0366(19) 0.043(2) 0.0302(18) -0.0178(16) 0.0195(15) -0.0189(17)
C144 0.058(2) 0.0197(17) 0.0171(15) -0.0006(13) 0.0140(15) -0.0004(16)
C145 0.054(2) 0.042(2) 0.0192(16) 0.0012(15) -0.0044(16) 0.0211(19)
C146 0.042(2) 0.0288(18) 0.0191(15) 0.0001(14) 0.0030(14) 0.0178(15)
C151 0.0122(12) 0.0172(14) 0.0156(13) 0.0001(11) 0.0025(10) -0.0003(10)
C152 0.0209(15) 0.0260(18) 0.0362(18) -0.0144(14) 0.0126(13) -0.0062(13)
C153 0.0216(16) 0.032(2) 0.047(2) -0.0154(17) 0.0101(15) -0.0113(14)
C154 0.0153(14) 0.0286(18) 0.0272(16) 0.0048(14) 0.0064(12) -0.0022(12)
C155 0.0209(15) 0.0251(17) 0.0334(17) -0.0062(14) 0.0173(13) -0.0020(13)
C156 0.0239(15) 0.0203(16) 0.0264(16) -0.0061(13) 0.0103(13) -0.0053(12)
P160 0.0106(3) 0.0122(3) 0.0113(3) 0.0005(3) 0.0012(2) -0.0003(2)
C161 0.0140(12) 0.0164(14) 0.0121(12) -0.0021(10) 0.0003(10) -0.0007(10)
C162 0.0174(13) 0.0210(15) 0.0199(14) 0.0023(12) 0.0005(11) -0.0010(11)
C163 0.0145(13) 0.0249(17) 0.0240(15) -0.0010(13) -0.0005(11) -0.0044(12)
C164 0.0159(13) 0.0301(17) 0.0176(13) -0.0048(13) -0.0023(11) 0.0010(12)
C165 0.0183(14) 0.0212(16) 0.0169(13) -0.0008(12) -0.0001(11) 0.0058(12)
C166 0.0144(12) 0.0211(15) 0.0111(12) -0.0003(11) 0.0012(10) -0.0020(11)
C171 0.0128(12) 0.0140(14) 0.0151(12) -0.0002(10) 0.0019(10) -0.0026(10)
C172 0.0192(13) 0.0176(15) 0.0182(13) 0.0028(11) 0.0045(11) 0.0030(11)
C173 0.0291(16) 0.0287(18) 0.0182(14) 0.0036(13) 0.0091(13) 0.0042(14)
C174 0.046(2) 0.033(2) 0.0190(15) 0.0110(14) 0.0083(15) 0.0128(16)
C175 0.048(2) 0.040(2) 0.0253(17) 0.0099(16) 0.0086(16) 0.0262(18)
C176 0.0267(16) 0.0277(17) 0.0189(14) 0.0046(13) 0.0045(12) 0.0131(13)
C181 0.0168(13) 0.0137(14) 0.0128(12) -0.0022(10) 0.0007(10) 0.0008(10)
C182 0.0230(15) 0.0225(16) 0.0265(16) -0.0081(13) 0.0095(13) -0.0084(12)
C183 0.0308(17) 0.0210(17) 0.0337(18) -0.0121(14) 0.0093(14) -0.0085(14)
C184 0.0303(17) 0.0231(17) 0.0184(14) -0.0091(12) 0.0065(13) 0.0005(13)
C185 0.0226(15) 0.0224(16) 0.0225(15) -0.0050(13) 0.0116(12) 0.0007(12)
C186 0.0167(13) 0.0185(15) 0.0192(14) -0.0025(12) 0.0038(11) 0.0004(11)
C201 0.0304(18) 0.038(2) 0.037(2) 0.0011(17) -0.0057(16) 0.0020(16)
C202 0.044(2) 0.064(3) 0.0289(19) 0.005(2) 0.0062(17) -0.003(2)
C203 0.049(2) 0.032(2) 0.055(3) 0.0154(19) 0.003(2) -0.0066(18)
C204 0.0315(19) 0.027(2) 0.060(3) 0.0040(19) -0.0017(18) 0.0005(16)
C205 0.034(2) 0.038(2) 0.044(2) 0.0000(18) 0.0102(17) -0.0009(17)
C206 0.036(2) 0.030(2) 0.039(2) 0.0096(16) 0.0035(16) -0.0012(16)
C207 0.052(3) 0.051(3) 0.058(3) -0.014(2) -0.004(2) 0.009(2)
C301 0.059(4) 0.044(4) 0.079(5) 0.017(4) 0.018(4) 0.007(3)
C302 0.079(6) 0.055(5) 0.116(7) 0.014(5) 0.031(6) 0.020(4)
C303 0.076(5) 0.079(5) 0.034(3) 0.004(3) -0.003(3) -0.039(4)
C304 0.036(3) 0.073(5) 0.056(4) -0.013(4) 0.011(3) -0.025(4)
C305 0.031(2) 0.053(4) 0.063(4) -0.008(3) 0.015(2) -0.016(3)
C306 0.031(2) 0.074(4) 0.051(4) -0.001(3) 0.009(2) -0.006(2)
C307 0.049(10) 0.096(14) 0.070(11) -0.013(11) -0.008(9) 0.003(10)
C308 0.048(9) 0.055(10) 0.095(13) 0.037(10) 0.024(9) 0.018(8)
C311 0.059(4) 0.044(4) 0.079(5) 0.017(4) 0.018(4) 0.007(3)
C312 0.079(6) 0.055(5) 0.116(7) 0.014(5) 0.031(6) 0.020(4)
C313 0.076(5) 0.079(5) 0.034(3) 0.004(3) -0.003(3) -0.039(4)
C314 0.036(3) 0.073(5) 0.056(4) -0.013(4) 0.011(3) -0.025(4)
C315 0.031(2) 0.053(4) 0.063(4) -0.008(3) 0.015(2) -0.016(3)
C316 0.031(2) 0.074(4) 0.051(4) -0.001(3) 0.009(2) -0.006(2)
C317 0.049(10) 0.096(14) 0.070(11) -0.013(11) -0.008(9) 0.003(10)
C318 0.075(12) 0.145(19) 0.024(7) -0.023(10) 0.005(8) -0.025(13)
C401 0.023(4) 0.033(4) 0.070(6) -0.004(4) 0.015(3) 0.012(3)
C402 0.035(5) 0.020(5) 0.101(8) 0.004(5) -0.001(6) -0.003(4)
C403 0.041(5) 0.028(4) 0.089(7) 0.029(4) -0.007(5) -0.005(3)
C404 0.038(5) 0.035(6) 0.067(7) 0.017(5) -0.015(5) 0.000(4)
C405 0.028(4) 0.032(5) 0.094(7) 0.012(5) -0.004(4) 0.005(3)
C406 0.028(4) 0.022(5) 0.078(7) 0.005(5) 0.019(5) 0.001(3)
C407 0.067(8) 0.043(7) 0.099(10) -0.012(7) 0.036(7) 0.009(6)

loop_
_atom_type_symbol
_atom_type_description
_atom_type_scat_dispersion_real
_atom_type_scat_dispersion_imag
_atom_type_scat_source
C C 0.0033 0.0016 'International Tables Vol C Tables 4.2.6.8 and 6.1.1.4'
H H 0.0000 0.0000 'International Tables Vol C Tables 4.2.6.8 and 6.1.1.4'
N N 0.0061 0.0033 'International Tables Vol C Tables 4.2.6.8 and 6.1.1.4'
O O 0.0106 0.0060 'International Tables Vol C Tables 4.2.6.8 and 6.1.1.4'
P P 0.1023 0.0942 'International Tables Vol C Tables 4.2.6.8 and 6.1.1.4'
Br Br -0.2901 2.4595 'International Tables Vol C Tables 4.2.6.8 and 6.1.1.4'
Os Os -1.2165 7.6030 'International Tables Vol C Tables 4.2.6.8 and 6.1.1.4'

loop_
_geom_angle_atom_site_label_1
_geom_angle_atom_site_label_2
_geom_angle_atom_site_label_3
_geom_angle
C21 Os1 N1 93.83(10)
C21 Os1 O16 178.87(10)
N1 Os1 O16 86.57(8)
C21 Os1 P60 90.18(9)
N1 Os1 P60 91.35(7)
O16 Os1 P60 88.76(6)
C21 Os1 P30 91.05(9)
N1 Os1 P30 88.48(7)
O16 Os1 P30 90.02(6)
P60 Os1 P30 178.78(2)
C21 Os1 Br1 95.94(8)
N1 Os1 Br1 170.21(6)
O16 Os1 Br1 83.68(5)
P60 Os1 Br1 89.301(18)
P30 Os1 Br1 90.658(18)
C2 N1 Os1 129.74(19)
N1 C2 C3 117.6(2)
N1 C2 C15 124.7(2)
C3 C2 C15 117.7(2)
C4 C3 C2 122.3(3)
C3 C4 C5 120.2(3)
C6 C5 C4 120.7(2)
C5 C6 C15 121.3(3)
C5 C6 C7 117.6(2)
C15 C6 C7 121.2(2)
O17 C7 C8 121.0(3)
O17 C7 C6 121.6(3)
C8 C7 C6 117.4(2)
C9 C8 C13 119.9(3)
C9 C8 C7 119.8(2)
C13 C8 C7 120.3(2)
C10 C9 C8 120.4(3)
C9 C10 C11 119.8(3)
C12 C11 C10 120.3(3)
C11 C12 C13 120.8(3)
C12 C13 C8 118.7(3)
C12 C13 C14 120.0(2)
C8 C13 C14 121.3(2)
O16 C14 C15 125.6(2)
O16 C14 C13 114.4(2)
C15 C14 C13 120.0(2)
C14 C15 C6 119.3(2)
C14 C15 C2 123.2(2)
C6 C15 C2 117.5(2)
C14 O16 Os1 129.83(17)
O22 C21 Os1 178.0(3)
C41 P30 C51 101.61(13)
C41 P30 C31 105.15(13)
C51 P30 C31 102.42(13)
C41 P30 Os1 111.80(9)
C51 P30 Os1 120.77(10)
C31 P30 Os1 113.36(10)
C32 C31 C36 119.1(3)
C32 C31 P30 123.4(2)
C36 C31 P30 117.5(2)
C33 C32 C31 120.7(3)
C34 C33 C32 120.0(3)
C35 C34 C33 119.6(3)
C34 C35 C36 120.8(3)
C35 C36 C31 119.9(3)
C46 C41 C42 118.8(3)
C46 C41 P30 121.2(2)
C42 C41 P30 119.5(2)
C41 C42 C43 120.4(3)
C44 C43 C42 120.2(3)
C43 C44 C45 119.5(3)
C46 C45 C44 120.3(3)
C45 C46 C41 120.8(3)
C56 C51 C52 118.6(3)
C56 C51 P30 122.4(2)
C52 C51 P30 118.9(2)
C53 C52 C51 120.8(3)
C54 C53 C52 119.8(3)
C53 C54 C55 120.2(3)
C54 C55 C56 119.9(3)
C51 C56 C55 120.7(3)
C71 P60 C61 106.29(13)
C71 P60 C81 103.53(13)
C61 P60 C81 100.95(13)
C71 P60 Os1 110.74(10)
C61 P60 Os1 115.87(10)
C81 P60 Os1 118.06(10)
C62 C61 C66 117.8(3)
C62 C61 P60 118.2(2)
C66 C61 P60 123.9(2)
C63 C62 C61 121.2(3)
C64 C63 C62 120.4(3)
C63 C64 C65 119.3(3)
C66 C65 C64 120.5(3)
C65 C66 C61 120.9(3)
C72 C71 C76 118.8(3)
C72 C71 P60 121.8(2)
C76 C71 P60 118.6(2)
C73 C72 C71 120.5(3)
C74 C73 C72 120.1(3)
C75 C74 C73 120.0(3)
C74 C75 C76 120.7(3)
C75 C76 C71 119.9(3)
C86 C81 C82 118.9(3)
C86 C81 P60 122.7(2)
C82 C81 P60 118.4(2)
C83 C82 C81 120.8(3)
C82 C83 C84 119.4(3)
C85 C84 C83 120.2(3)
C84 C85 C86 120.7(3)
C85 C86 C81 120.0(3)
C121 Os2 N101 93.93(10)
C121 Os2 O116 179.15(10)
N101 Os2 O116 86.00(8)
C121 Os2 P130 86.68(9)
N101 Os2 P130 89.07(7)
O116 Os2 P130 92.48(6)
C121 Os2 P160 91.92(9)
N101 Os2 P160 89.01(7)
O116 Os2 P160 88.92(6)
P130 Os2 P160 177.55(2)
C121 Os2 Br2 95.07(8)
N101 Os2 Br2 170.89(7)
O116 Os2 Br2 85.03(5)
P130 Os2 Br2 92.909(19)
P160 Os2 Br2 89.220(18)
C102 N101 Os2 130.53(19)
N101 C102 C103 117.5(3)
N101 C102 C115 124.9(2)
C103 C102 C115 117.6(3)
C104 C103 C102 122.0(3)
C103 C104 C105 121.0(3)
C106 C105 C104 119.8(3)
C105 C106 C115 121.9(3)
C105 C106 C107 116.9(3)
C115 C106 C107 121.2(3)
O117 C107 C108 120.8(3)
O117 C107 C106 121.6(3)
C108 C107 C106 117.6(2)
C109 C108 C113 119.5(3)
C109 C108 C107 120.3(3)
C113 C108 C107 120.2(3)
C110 C109 C108 120.6(3)
C109 C110 C111 119.8(3)
C112 C111 C110 120.3(3)
C111 C112 C113 120.6(3)
C112 C113 C108 119.1(3)
C112 C113 C114 120.0(3)
C108 C113 C114 120.9(3)
O116 C114 C115 125.7(2)
O116 C114 C113 114.2(2)
C115 C114 C113 120.1(2)
C114 C115 C106 119.6(2)
C114 C115 C102 122.8(2)
C106 C115 C102 117.6(2)
C114 O116 Os2 130.07(17)
O122 C121 Os2 177.5(3)
C141 P130 C151 104.65(13)
C141 P130 C131 100.34(14)
C151 P130 C131 103.24(13)
C141 P130 Os2 110.57(10)
C151 P130 Os2 119.77(10)
C131 P130 Os2 115.99(10)
C136 C131 C132 117.3(3)
C136 C131 P130 121.6(3)
C132 C131 P130 121.1(2)
C131 C132 C133 121.1(3)
C134 C133 C132 120.1(4)
C135 C134 C133 120.0(3)
C134 C135 C136 120.0(4)
C131 C136 C135 121.4(4)
C146 C141 C142 118.6(3)
C146 C141 P130 124.3(2)
C142 C141 P130 117.1(2)
C143 C142 C141 121.2(3)
C144 C143 C142 120.2(3)
C143 C144 C145 120.2(3)
C144 C145 C146 119.5(4)
C141 C146 C145 120.1(3)
C156 C151 C152 118.3(3)
C156 C151 P130 120.2(2)
C152 C151 P130 121.4(2)
C151 C152 C153 120.8(3)
C154 C153 C152 120.1(3)
C155 C154 C153 119.7(3)
C154 C155 C156 120.0(3)
C151 C156 C155 121.0(3)
C171 P160 C161 103.00(12)
C171 P160 C181 102.54(13)
C161 P160 C181 103.12(13)
C171 P160 Os2 111.83(9)
C161 P160 Os2 114.13(9)
C181 P160 Os2 120.23(9)
C166 C161 C162 118.2(3)
C166 C161 P160 119.6(2)
C162 C161 P160 122.1(2)
C163 C162 C161 120.9(3)
C162 C163 C164 120.6(3)
C165 C164 C163 119.2(3)
C164 C165 C166 120.6(3)
C165 C166 C161 120.5(3)
C176 C171 C172 118.7(3)
C176 C171 P160 122.2(2)
C172 C171 P160 118.9(2)
C173 C172 C171 120.8(3)
C174 C173 C172 120.2(3)
C173 C174 C175 119.9(3)
C174 C175 C176 120.3(3)
C175 C176 C171 120.1(3)
C182 C181 C186 118.5(3)
C182 C181 P160 120.5(2)
C186 C181 P160 121.0(2)
C183 C182 C181 121.0(3)
C184 C183 C182 119.9(3)
C185 C184 C183 119.8(3)
C184 C185 C186 120.5(3)
C185 C186 C181 120.3(3)
C202 C201 C206 116.9(3)
C202 C201 C207 122.1(3)
C206 C201 C207 121.0(3)
C201 C202 C203 121.3(3)
C204 C203 C202 120.2(3)
C203 C204 C205 119.5(3)
C206 C205 C204 119.7(3)
C205 C206 C201 122.3(3)
C302 C301 C306 120.0
C302 C301 C307 119.9(8)
C306 C301 C307 119.9(8)
C301 C302 C303 120.0
C304 C303 C302 120.0
C303 C304 C305 120.0
C304 C305 C306 120.0
C305 C306 C301 120.0
C305 C306 C308 119.6(9)
C301 C306 C308 120.4(9)
C312 C311 C316 120.0
C312 C311 C317 119.3(11)
C316 C311 C317 120.6(11)
C313 C312 C311 120.0
C312 C313 C314 120.0
C315 C314 C313 120.0
C316 C315 C314 120.0
C315 C316 C311 120.0
C315 C316 C318 119.8(10)
C311 C316 C318 120.1(10)
C402 C401 C406 120.0
C402 C401 C407 118.8(7)
C406 C401 C407 121.2(6)
C403 C402 C401 120.0
C402 C403 C404 120.0
C405 C404 C403 120.0
C406 C405 C404 120.0
C405 C406 C401 120.0

loop_
_geom_bond_atom_site_label_1
_geom_bond_atom_site_label_2
_geom_bond_distance
Os1 C21 1.844(3)
Os1 N1 2.037(2)
Os1 O16 2.0940(19)
Os1 P60 2.3830(8)
Os1 P30 2.4084(8)
Os1 Br1 2.5829(6)
N1 C2 1.328(3)
C2 C3 1.447(4)
C2 C15 1.455(4)
C3 C4 1.355(4)
C4 C5 1.419(4)
C5 C6 1.372(4)
C6 C15 1.454(4)
C6 C7 1.486(4)
C7 O17 1.235(3)
C7 C8 1.476(4)
C8 C9 1.406(4)
C8 C13 1.407(4)
C9 C10 1.384(4)
C10 C11 1.390(4)
C11 C12 1.389(4)
C12 C13 1.402(4)
C13 C14 1.484(4)
C14 O16 1.286(3)
C14 C15 1.418(4)
C21 O22 1.166(3)
P30 C41 1.832(3)
P30 C51 1.839(3)
P30 C31 1.839(3)
C31 C32 1.393(4)
C31 C36 1.401(4)
C32 C33 1.393(4)
C33 C34 1.391(4)
C34 C35 1.386(4)
C35 C36 1.392(4)
C41 C46 1.398(4)
C41 C42 1.399(4)
C42 C43 1.401(4)
C43 C44 1.387(5)
C44 C45 1.396(4)
C45 C46 1.386(4)
C51 C56 1.388(4)
C51 C52 1.400(4)
C52 C53 1.392(5)
C53 C54 1.381(5)
C54 C55 1.389(5)
C55 C56 1.393(4)
P60 C71 1.825(3)
P60 C61 1.836(3)
P60 C81 1.838(3)
C61 C62 1.401(4)
C61 C66 1.403(4)
C62 C63 1.391(4)
C63 C64 1.384(5)
C64 C65 1.394(5)
C65 C66 1.388(4)
C71 C72 1.396(4)
C71 C76 1.403(4)
C72 C73 1.395(4)
C73 C74 1.388(5)
C74 C75 1.373(5)
C75 C76 1.400(4)
C81 C86 1.391(4)
C81 C82 1.399(4)
C82 C83 1.389(4)
C83 C84 1.392(5)
C84 C85 1.374(5)
C85 C86 1.391(4)
Os2 C121 1.849(3)
Os2 N101 2.034(2)
Os2 O116 2.0968(18)
Os2 P130 2.4034(8)
Os2 P160 2.4172(8)
Os2 Br2 2.5755(6)
N101 C102 1.319(4)
C102 C103 1.453(4)
C102 C115 1.457(4)
C103 C104 1.348(4)
C104 C105 1.427(4)
C105 C106 1.370(4)
C106 C115 1.449(4)
C106 C107 1.487(4)
C107 O117 1.241(3)
C107 C108 1.472(4)
C108 C109 1.407(4)
C108 C113 1.408(4)
C109 C110 1.380(4)
C110 C111 1.397(4)
C111 C112 1.384(4)
C112 C113 1.402(4)
C113 C114 1.493(4)
C114 O116 1.290(3)
C114 C115 1.407(4)
C121 O122 1.157(3)
P130 C141 1.827(3)
P130 C151 1.837(3)
P130 C131 1.838(3)
C131 C136 1.386(4)
C131 C132 1.393(5)
C132 C133 1.393(5)
C133 C134 1.367(5)
C134 C135 1.367(5)
C135 C136 1.389(5)
C141 C146 1.381(5)
C141 C142 1.395(4)
C142 C143 1.382(5)
C143 C144 1.369(5)
C144 C145 1.384(5)
C145 C146 1.418(5)
C151 C156 1.388(4)
C151 C152 1.390(4)
C152 C153 1.393(4)
C153 C154 1.387(5)
C154 C155 1.376(4)
C155 C156 1.397(4)
P160 C171 1.828(3)
P160 C161 1.834(3)
P160 C181 1.834(3)
C161 C166 1.402(4)
C161 C162 1.406(4)
C162 C163 1.390(4)
C163 C164 1.393(4)
C164 C165 1.390(4)
C165 C166 1.399(4)
C171 C176 1.397(4)
C171 C172 1.401(4)
C172 C173 1.382(4)
C173 C174 1.382(5)
C174 C175 1.389(5)
C175 C176 1.394(4)
C181 C182 1.392(4)
C181 C186 1.401(4)
C182 C183 1.392(4)
C183 C184 1.389(4)
C184 C185 1.380(4)
C185 C186 1.393(4)
C201 C202 1.389(5)
C201 C206 1.392(4)
C201 C207 1.507(5)
C202 C203 1.394(5)
C203 C204 1.376(5)
C204 C205 1.385(5)
C205 C206 1.377(5)
C301 C302 1.3900
C301 C306 1.3900
C301 C307 1.493(8)
C302 C303 1.3900
C303 C304 1.3900
C304 C305 1.3900
C305 C306 1.3900
C306 C308 1.501(8)
C311 C312 1.3900
C311 C316 1.3900
C311 C317 1.491(9)
C312 C313 1.3900
C313 C314 1.3900
C314 C315 1.3900
C315 C316 1.3900
C316 C318 1.488(8)
C401 C402 1.3900
C401 C406 1.3900
C401 C407 1.484(13)
C402 C403 1.3900
C403 C404 1.3900
C404 C405 1.3900
C405 C406 1.3900
